data_2231014
loop_
_publ_author_name
'Asgarova, Ayten R.'
'Allahverdiyev, Mirze A.'
'Khalilov, Ali. N.'
'Gurbanov, Atash V.'
'Brito, Iv\'an'

_publ_section_title
;
 4-[3-(Benzylamino)-2-hydroxypropyl]-2,6-di-<i>tert</i>-butylphenol
;
_journal_coeditor_code BT5572
_journal_issue 8
_journal_name_full 'Acta Crystallographica Section E'
_journal_page_first o2024
_journal_paper_doi 10.1107/S1600536811027115
_journal_volume 67
_journal_year 2011
_chemical_formula_iupac 'C24 H35 N O2'
_chemical_formula_moiety 'C24 H35 N O2'
_chemical_formula_sum 'C24 H35 N O2'
_chemical_formula_weight 369.53
_chemical_name_systematic
;
4-[3-(Benzylamino)-2-hydroxypropyl]-2,6-di-<i>tert</i>-butylphenol
;
_space_group_IT_number 61
_symmetry_cell_setting orthorhombic
_symmetry_space_group_name_Hall '-P 2ac 2ab'
_symmetry_space_group_name_H-M 'P b c a'
_atom_sites_solution_hydrogens difmap
_atom_sites_solution_primary direct
_atom_sites_solution_secondary difmap
_audit_creation_method SHELXL-97
_cell_angle_alpha 90.00
_cell_angle_beta 90.00
_cell_angle_gamma 90.00
_cell_formula_units_Z 8
_cell_length_a 9.8053(10)
_cell_length_b 18.870(2)
_cell_length_c 23.584(3)
_cell_measurement_reflns_used 7811
_cell_measurement_temperature 296(2)
_cell_measurement_theta_max 26.17
_cell_measurement_theta_min 2.31
_cell_volume 4363.7(8)
_computing_cell_refinement 'SAINT-Plus (Bruker, 2005)'
_computing_data_collection 'APEX2 (Bruker, 2005)'
_computing_data_reduction 'SAINT-Plus (Bruker, 2005)'
_computing_molecular_graphics 'SHELXTL (Sheldrick, 2008)'
_computing_publication_material 'WinGX (Farrugia, 1997)'
_computing_structure_refinement 'SHELXTL (Sheldrick, 2008)'
_computing_structure_solution 'SHELXTL (Sheldrick, 2008)'
_diffrn_ambient_temperature 296(2)
_diffrn_measured_fraction_theta_full 0.998
_diffrn_measured_fraction_theta_max 0.998
_diffrn_measurement_device_type 'Bruker APEXII CCD'
_diffrn_measurement_method '\f and \w'
_diffrn_radiation_monochromator graphite
_diffrn_radiation_source 'fine-focus sealed tube'
_diffrn_radiation_type MoK\a
_diffrn_radiation_wavelength 0.71073
_diffrn_reflns_av_R_equivalents 0.1128
_diffrn_reflns_av_sigmaI/netI 0.0458
_diffrn_reflns_limit_h_max 12
_diffrn_reflns_limit_h_min -12
_diffrn_reflns_limit_k_max 24
_diffrn_reflns_limit_k_min -24
_diffrn_reflns_limit_l_max 30
_diffrn_reflns_limit_l_min -30
_diffrn_reflns_number 42619
_diffrn_reflns_theta_full 27.00
_diffrn_reflns_theta_max 27.00
_diffrn_reflns_theta_min 2.16
_exptl_absorpt_coefficient_mu 0.070
_exptl_absorpt_correction_T_max 0.9861
_exptl_absorpt_correction_T_min 0.9793
_exptl_absorpt_correction_type multi-scan
_exptl_absorpt_process_details '(SADABS; Sheldrick, 2003)'
_exptl_crystal_colour colourless
_exptl_crystal_density_diffrn 1.125
_exptl_crystal_density_method 'not measured'
_exptl_crystal_description prism
_exptl_crystal_F_000 1616
_exptl_crystal_size_max 0.30
_exptl_crystal_size_mid 0.20
_exptl_crystal_size_min 0.20
_refine_diff_density_max 0.213
_refine_diff_density_min -0.226
_refine_ls_extinction_method none
_refine_ls_goodness_of_fit_ref 1.004
_refine_ls_hydrogen_treatment constr
_refine_ls_matrix_type full
_refine_ls_number_parameters 250
_refine_ls_number_reflns 4758
_refine_ls_number_restraints 0
_refine_ls_restrained_S_all 1.004
_refine_ls_R_factor_all 0.1169
_refine_ls_R_factor_gt 0.0907
_refine_ls_shift/su_max 0.000
_refine_ls_shift/su_mean 0.000
_refine_ls_structure_factor_coef Fsqd
_refine_ls_weighting_details 'calc w=1/[\s^2^(Fo^2^)+(0.0800P)^2^+7.4283P] where P=(Fo^2^+2Fc^2^)/3'
_refine_ls_weighting_scheme calc
_refine_ls_wR_factor_gt 0.2224
_refine_ls_wR_factor_ref 0.2425
_reflns_number_gt 3478
_reflns_number_total 4758
_reflns_threshold_expression I>2\s(I)
_cod_data_source_file bt5572.cif
_cod_data_source_block I
_cod_database_code 2231014
_cod_database_fobs_code 2231014

loop_
_symmetry_equiv_pos_as_xyz
'x, y, z'
'-x+1/2, -y, z+1/2'
'-x, y+1/2, -z+1/2'
'x+1/2, -y+1/2, -z'
'-x, -y, -z'
'x-1/2, y, -z-1/2'
'x, -y-1/2, z-1/2'
'-x-1/2, y-1/2, z'

loop_
_atom_site_type_symbol
_atom_site_label
_atom_site_fract_x
_atom_site_fract_y
_atom_site_fract_z
_atom_site_U_iso_or_equiv
_atom_site_adp_type
_atom_site_calc_flag
_atom_site_refinement_flags
_atom_site_occupancy
_atom_site_symmetry_multiplicity
O O1 0.0783(2) 0.17031(12) 0.38558(11) 0.0539(6) Uani d . 1 1
H H1O 0.1199 0.1281 0.3981 0.081 Uiso d R 1 1
O O2 0.3869(2) 0.54317(11) 0.44598(10) 0.0494(6) Uani d . 1 1
H H2O 0.4808 0.5481 0.4444 0.074 Uiso d R 1 1
N N1 0.3259(3) 0.48697(14) 0.55264(11) 0.0423(6) Uani d . 1 1
H H1N 0.3293 0.5355 0.5496 0.051 Uiso d R 1 1
C C1 0.3085(4) 0.50627(18) 0.65547(14) 0.0480(8) Uani d . 1 1
C C2 0.4181(4) 0.4740(2) 0.68157(17) 0.0638(10) Uani d . 1 1
H H2A 0.4528 0.4319 0.6670 0.077 Uiso calc R 1 1
C C3 0.4768(5) 0.5039(3) 0.72923(18) 0.0777(13) Uani d . 1 1
H H3A 0.5519 0.4824 0.7461 0.093 Uiso calc R 1 1
C C4 0.4248(5) 0.5646(3) 0.75143(18) 0.0820(14) Uani d . 1 1
H H4A 0.4623 0.5837 0.7843 0.098 Uiso calc R 1 1
C C5 0.3186(6) 0.5974(3) 0.7259(2) 0.0935(16) Uani d . 1 1
H H5A 0.2850 0.6397 0.7406 0.112 Uiso calc R 1 1
C C6 0.2600(5) 0.5680(3) 0.67820(18) 0.0720(12) Uani d . 1 1
H H6A 0.1864 0.5906 0.6612 0.086 Uiso calc R 1 1
C C7 0.2441(4) 0.4746(2) 0.60383(15) 0.0557(9) Uani d . 1 1
H H7A 0.2332 0.4240 0.6094 0.067 Uiso calc R 1 1
H H7B 0.1541 0.4949 0.5986 0.067 Uiso calc R 1 1
C C8 0.2504(3) 0.46587(18) 0.50201(13) 0.0447(7) Uani d . 1 1
H H8A 0.1696 0.4952 0.4985 0.054 Uiso calc R 1 1
H H8B 0.2210 0.4170 0.5061 0.054 Uiso calc R 1 1
C C9 0.3352(3) 0.47289(16) 0.44903(13) 0.0407(7) Uani d . 1 1
H H9A 0.4125 0.4401 0.4518 0.049 Uiso calc R 1 1
C C10 0.2549(4) 0.45515(19) 0.39529(14) 0.0508(8) Uani d . 1 1
H H10A 0.1756 0.4857 0.3934 0.061 Uiso calc R 1 1
H H10B 0.3115 0.4655 0.3626 0.061 Uiso calc R 1 1
C C11 0.2085(3) 0.37951(17) 0.39179(12) 0.0394(7) Uani d . 1 1
C C12 0.2873(3) 0.32842(18) 0.36563(13) 0.0438(7) Uani d . 1 1
H H12A 0.3699 0.3420 0.3496 0.053 Uiso calc R 1 1
C C13 0.2495(3) 0.25828(18) 0.36215(13) 0.0424(7) Uani d . 1 1
C C14 0.1253(3) 0.23858(16) 0.38807(12) 0.0373(6) Uani d . 1 1
C C15 0.0408(3) 0.28881(15) 0.41439(12) 0.0346(6) Uani d . 1 1
C C16 0.0847(3) 0.35827(16) 0.41475(12) 0.0380(7) Uani d . 1 1
H H16A 0.0289 0.3924 0.4311 0.046 Uiso calc R 1 1
C C17 -0.0959(3) 0.26783(17) 0.44140(14) 0.0447(7) Uani d . 1 1
C C18 -0.0733(4) 0.2144(2) 0.48945(18) 0.0654(11) Uani d . 1 1
H H18A -0.1587 0.2044 0.5077 0.098 Uiso calc R 1 1
H H18B -0.0106 0.2338 0.5166 0.098 Uiso calc R 1 1
H H18C -0.0363 0.1713 0.4741 0.098 Uiso calc R 1 1
C C19 -0.1680(4) 0.3316(2) 0.46782(19) 0.0654(11) Uani d . 1 1
H H19A -0.2506 0.3162 0.4859 0.098 Uiso calc R 1 1
H H19B -0.1893 0.3654 0.4388 0.098 Uiso calc R 1 1
H H19C -0.1093 0.3531 0.4955 0.098 Uiso calc R 1 1
C C20 -0.1917(4) 0.2370(2) 0.3965(2) 0.0698(12) Uani d . 1 1
H H20A -0.2779 0.2257 0.4137 0.105 Uiso calc R 1 1
H H20B -0.1521 0.1947 0.3809 0.105 Uiso calc R 1 1
H H20C -0.2052 0.2711 0.3669 0.105 Uiso calc R 1 1
C C21 0.3381(4) 0.2040(2) 0.33008(16) 0.0582(10) Uani d . 1 1
C C22 0.2571(5) 0.1687(3) 0.2829(2) 0.105(2) Uani d . 1 1
H H22A 0.3158 0.1376 0.2618 0.157 Uiso calc R 1 1
H H22B 0.2208 0.2043 0.2581 0.157 Uiso calc R 1 1
H H22C 0.1836 0.1418 0.2991 0.157 Uiso calc R 1 1
C C23 0.4598(5) 0.2401(3) 0.3017(3) 0.106(2) Uani d . 1 1
H H23A 0.5140 0.2052 0.2825 0.158 Uiso calc R 1 1
H H23B 0.5141 0.2634 0.3300 0.158 Uiso calc R 1 1
H H23C 0.4276 0.2744 0.2748 0.158 Uiso calc R 1 1
C C24 0.3973(5) 0.1493(3) 0.3702(2) 0.0795(13) Uani d . 1 1
H H24A 0.4552 0.1175 0.3494 0.119 Uiso calc R 1 1
H H24B 0.3245 0.1229 0.3875 0.119 Uiso calc R 1 1
H H24C 0.4496 0.1726 0.3990 0.119 Uiso calc R 1 1

loop_
_atom_site_aniso_label
_atom_site_aniso_U_11
_atom_site_aniso_U_22
_atom_site_aniso_U_33
_atom_site_aniso_U_12
_atom_site_aniso_U_13
_atom_site_aniso_U_23
O1 0.0534(13) 0.0337(12) 0.0747(16) 0.0011(10) -0.0039(12) 0.0016(11)
O2 0.0490(12) 0.0341(12) 0.0651(15) -0.0086(10) 0.0005(11) 0.0037(10)
N1 0.0461(14) 0.0367(14) 0.0442(14) -0.0042(11) 0.0033(11) -0.0043(11)
C1 0.0559(19) 0.0449(19) 0.0433(17) -0.0066(15) 0.0131(15) 0.0010(15)
C2 0.082(3) 0.054(2) 0.056(2) 0.004(2) 0.005(2) -0.0031(18)
C3 0.081(3) 0.097(4) 0.055(2) -0.005(3) -0.004(2) 0.002(2)
C4 0.089(3) 0.114(4) 0.044(2) -0.020(3) 0.008(2) -0.017(3)
C5 0.106(4) 0.101(4) 0.074(3) 0.008(3) 0.017(3) -0.035(3)
C6 0.075(3) 0.079(3) 0.063(2) 0.009(2) 0.011(2) -0.016(2)
C7 0.0503(18) 0.060(2) 0.057(2) -0.0098(17) 0.0099(17) 0.0030(18)
C8 0.0410(15) 0.0418(17) 0.0514(18) -0.0083(14) -0.0009(14) -0.0021(15)
C9 0.0427(16) 0.0295(15) 0.0500(17) -0.0063(12) -0.0011(13) 0.0042(13)
C10 0.0574(19) 0.049(2) 0.0456(18) -0.0123(16) -0.0049(16) 0.0118(15)
C11 0.0428(16) 0.0410(17) 0.0344(14) -0.0074(13) -0.0057(12) 0.0083(13)
C12 0.0372(15) 0.057(2) 0.0375(15) -0.0035(14) 0.0003(12) 0.0092(15)
C13 0.0374(14) 0.0522(19) 0.0377(15) 0.0077(14) 0.0001(13) 0.0034(14)
C14 0.0381(14) 0.0344(16) 0.0395(15) 0.0004(12) -0.0042(12) 0.0053(12)
C15 0.0354(14) 0.0348(15) 0.0335(14) 0.0006(12) -0.0003(11) 0.0029(12)
C16 0.0418(15) 0.0363(16) 0.0359(14) 0.0020(13) -0.0020(12) -0.0006(12)
C17 0.0361(15) 0.0415(18) 0.0563(19) -0.0004(13) 0.0069(14) 0.0008(15)
C18 0.064(2) 0.063(3) 0.069(2) 0.0023(19) 0.021(2) 0.012(2)
C19 0.051(2) 0.067(3) 0.078(3) 0.0075(19) 0.0229(19) 0.002(2)
C20 0.0408(18) 0.068(3) 0.101(3) -0.0070(18) -0.009(2) -0.005(2)
C21 0.0445(18) 0.073(3) 0.057(2) 0.0152(18) 0.0074(16) -0.0003(19)
C22 0.083(3) 0.157(6) 0.075(3) 0.041(4) -0.010(3) -0.052(3)
C23 0.074(3) 0.128(5) 0.115(4) 0.025(3) 0.051(3) 0.007(4)
C24 0.062(2) 0.084(3) 0.093(3) 0.031(2) -0.002(2) -0.001(3)

loop_
_atom_type_symbol
_atom_type_description
_atom_type_scat_dispersion_real
_atom_type_scat_dispersion_imag
_atom_type_scat_source
C C 0.0033 0.0016 'International Tables Vol C Tables 4.2.6.8 and 6.1.1.4'
H H 0.0000 0.0000 'International Tables Vol C Tables 4.2.6.8 and 6.1.1.4'
N N 0.0061 0.0033 'International Tables Vol C Tables 4.2.6.8 and 6.1.1.4'
O O 0.0106 0.0060 'International Tables Vol C Tables 4.2.6.8 and 6.1.1.4'

loop_
_geom_angle_atom_site_label_1
_geom_angle_atom_site_label_2
_geom_angle_atom_site_label_3
_geom_angle
C14 O1 H1O 129.5
C9 O2 H2O 116.8
C8 N1 C7 110.6(2)
C8 N1 H1N 103.2
C7 N1 H1N 104.0
C6 C1 C2 118.1(4)
C6 C1 C7 120.9(4)
C2 C1 C7 121.0(3)
C1 C2 C3 120.4(4)
C1 C2 H2A 119.8
C3 C2 H2A 119.8
C4 C3 C2 120.1(5)
C4 C3 H3A 120.0
C2 C3 H3A 120.0
C5 C4 C3 120.2(4)
C5 C4 H4A 119.9
C3 C4 H4A 119.9
C4 C5 C6 119.9(5)
C4 C5 H5A 120.0
C6 C5 H5A 120.0
C1 C6 C5 121.2(5)
C1 C6 H6A 119.4
C5 C6 H6A 119.4
N1 C7 C1 112.0(3)
N1 C7 H7A 109.2
C1 C7 H7A 109.2
N1 C7 H7B 109.2
C1 C7 H7B 109.2
H7A C7 H7B 107.9
N1 C8 C9 112.0(2)
N1 C8 H8A 109.2
C9 C8 H8A 109.2
N1 C8 H8B 109.2
C9 C8 H8B 109.2
H8A C8 H8B 107.9
O2 C9 C8 108.7(3)
O2 C9 C10 110.2(3)
C8 C9 C10 112.6(3)
O2 C9 H9A 108.4
C8 C9 H9A 108.4
C10 C9 H9A 108.4
C11 C10 C9 114.2(3)
C11 C10 H10A 108.7
C9 C10 H10A 108.7
C11 C10 H10B 108.7
C9 C10 H10B 108.7
H10A C10 H10B 107.6
C12 C11 C16 117.5(3)
C12 C11 C10 121.3(3)
C16 C11 C10 121.2(3)
C13 C12 C11 123.2(3)
C13 C12 H12A 118.4
C11 C12 H12A 118.4
C12 C13 C14 117.4(3)
C12 C13 C21 121.1(3)
C14 C13 C21 121.6(3)
O1 C14 C15 117.1(3)
O1 C14 C13 121.3(3)
C15 C14 C13 121.5(3)
C16 C15 C14 117.4(3)
C16 C15 C17 121.0(3)
C14 C15 C17 121.7(3)
C15 C16 C11 123.0(3)
C15 C16 H16A 118.5
C11 C16 H16A 118.5
C19 C17 C20 107.3(3)
C19 C17 C18 106.5(3)
C20 C17 C18 110.4(3)
C19 C17 C15 111.7(3)
C20 C17 C15 110.3(3)
C18 C17 C15 110.5(3)
C17 C18 H18A 109.5
C17 C18 H18B 109.5
H18A C18 H18B 109.5
C17 C18 H18C 109.5
H18A C18 H18C 109.5
H18B C18 H18C 109.5
C17 C19 H19A 109.5
C17 C19 H19B 109.5
H19A C19 H19B 109.5
C17 C19 H19C 109.5
H19A C19 H19C 109.5
H19B C19 H19C 109.5
C17 C20 H20A 109.5
C17 C20 H20B 109.5
H20A C20 H20B 109.5
C17 C20 H20C 109.5
H20A C20 H20C 109.5
H20B C20 H20C 109.5
C24 C21 C22 110.9(4)
C24 C21 C23 106.1(4)
C22 C21 C23 106.4(4)
C24 C21 C13 111.3(3)
C22 C21 C13 110.8(3)
C23 C21 C13 111.1(4)
C21 C22 H22A 109.5
C21 C22 H22B 109.5
H22A C22 H22B 109.5
C21 C22 H22C 109.5
H22A C22 H22C 109.5
H22B C22 H22C 109.5
C21 C23 H23A 109.5
C21 C23 H23B 109.5
H23A C23 H23B 109.5
C21 C23 H23C 109.5
H23A C23 H23C 109.5
H23B C23 H23C 109.5
C21 C24 H24A 109.5
C21 C24 H24B 109.5
H24A C24 H24B 109.5
C21 C24 H24C 109.5
H24A C24 H24C 109.5
H24B C24 H24C 109.5

loop_
_geom_bond_atom_site_label_1
_geom_bond_atom_site_label_2
_geom_bond_distance
O1 C14 1.370(4)
O1 H1O 0.9421
O2 C9 1.422(4)
O2 H2O 0.9261
N1 C8 1.460(4)
N1 C7 1.468(4)
N1 H1N 0.9181
C1 C6 1.368(5)
C1 C2 1.381(5)
C1 C7 1.496(5)
C2 C3 1.383(6)
C2 H2A 0.9300
C3 C4 1.359(7)
C3 H3A 0.9300
C4 C5 1.352(7)
C4 H4A 0.9300
C5 C6 1.380(6)
C5 H5A 0.9300
C6 H6A 0.9300
C7 H7A 0.9700
C7 H7B 0.9700
C8 C9 1.507(4)
C8 H8A 0.9700
C8 H8B 0.9700
C9 C10 1.529(4)
C9 H9A 0.9800
C10 C11 1.500(5)
C10 H10A 0.9700
C10 H10B 0.9700
C11 C12 1.381(5)
C11 C16 1.388(4)
C12 C13 1.377(5)
C12 H12A 0.9300
C13 C14 1.412(4)
C13 C21 1.541(5)
C14 C15 1.404(4)
C15 C16 1.380(4)
C15 C17 1.536(4)
C16 H16A 0.9300
C17 C19 1.528(5)
C17 C20 1.530(5)
C17 C18 1.533(5)
C18 H18A 0.9600
C18 H18B 0.9600
C18 H18C 0.9600
C19 H19A 0.9600
C19 H19B 0.9600
C19 H19C 0.9600
C20 H20A 0.9600
C20 H20B 0.9600
C20 H20C 0.9600
C21 C24 1.516(6)
C21 C22 1.521(6)
C21 C23 1.528(6)
C22 H22A 0.9600
C22 H22B 0.9600
C22 H22C 0.9600
C23 H23A 0.9600
C23 H23B 0.9600
C23 H23C 0.9600
C24 H24A 0.9600
C24 H24B 0.9600
C24 H24C 0.9600

loop_
_geom_hbond_atom_site_label_D
_geom_hbond_atom_site_label_H
_geom_hbond_atom_site_label_A
_geom_hbond_site_symmetry_A
_geom_hbond_distance_DH
_geom_hbond_distance_HA
_geom_hbond_distance_DA
_geom_hbond_angle_DHA
_geom_hbond_publ_flag
O1 H1O O2 8_655 0.94 1.96 2.811(3) 149 y
O2 H2O N1 5_666 0.93 2.01 2.873(4) 155 y

loop_
_geom_torsion_atom_site_label_1
_geom_torsion_atom_site_label_2
_geom_torsion_atom_site_label_3
_geom_torsion_atom_site_label_4
_geom_torsion
C6 C1 C2 C3 -0.2(6)
C7 C1 C2 C3 179.9(4)
C1 C2 C3 C4 1.4(7)
C2 C3 C4 C5 -2.3(7)
C3 C4 C5 C6 2.0(8)
C2 C1 C6 C5 -0.2(6)
C7 C1 C6 C5 179.8(4)
C4 C5 C6 C1 -0.7(8)
C8 N1 C7 C1 -170.7(3)
C6 C1 C7 N1 103.3(4)
C2 C1 C7 N1 -76.8(4)
C7 N1 C8 C9 -175.8(3)
N1 C8 C9 O2 -54.2(3)
N1 C8 C9 C10 -176.6(3)
O2 C9 C10 C11 173.9(3)
C8 C9 C10 C11 -64.5(4)
C9 C10 C11 C12 -91.6(4)
C9 C10 C11 C16 88.4(4)
C16 C11 C12 C13 -0.9(4)
C10 C11 C12 C13 179.1(3)
C11 C12 C13 C14 -1.6(5)
C11 C12 C13 C21 177.2(3)
C12 C13 C14 O1 178.5(3)
C21 C13 C14 O1 -0.2(4)
C12 C13 C14 C15 2.5(4)
C21 C13 C14 C15 -176.2(3)
O1 C14 C15 C16 -177.1(3)
C13 C14 C15 C16 -1.0(4)
O1 C14 C15 C17 2.4(4)
C13 C14 C15 C17 178.5(3)
C14 C15 C16 C11 -1.7(4)
C17 C15 C16 C11 178.8(3)
C12 C11 C16 C15 2.6(4)
C10 C11 C16 C15 -177.4(3)
C16 C15 C17 C19 -1.2(4)
C14 C15 C17 C19 179.3(3)
C16 C15 C17 C20 118.1(3)
C14 C15 C17 C20 -61.4(4)
C16 C15 C17 C18 -119.5(3)
C14 C15 C17 C18 61.0(4)
C12 C13 C21 C24 114.3(4)
C14 C13 C21 C24 -67.0(4)
C12 C13 C21 C22 -121.8(4)
C14 C13 C21 C22 56.9(5)
C12 C13 C21 C23 -3.8(5)
C14 C13 C21 C23 174.9(4)
